data_7008334
loop_
_publ_author_name
'K\"ohn, Randolf D'
'Pan, Zhida'
'Haufe, Matthias'
'Kociok-K\"ohn, Gabriele'

_publ_section_title
;
 Bis(triazacyclohexane) sandwich complexes of (Cu(I))(2), Cu(II) and
 Zn(II): complexes with cuprophilic attraction between two cationic
 copper(I) leading to unusual reactivity with dioxygen.
;
_journal_issue 16
_journal_name_full 'Dalton transactions (Cambridge, England : 2003)'
_journal_page_first 2793
_journal_page_last 2797
_journal_paper_doi 10.1039/b501705j
_journal_year 2005
_chemical_formula_moiety
;
(C48 H54 N6 Cu 2)2+, (BF4) 2-, (C H2 Cl2) 4
;
_chemical_formula_sum 'C52 H62 B2 Cl8 Cu2 F8 N6'
_chemical_formula_weight 1355.38
_chemical_name_systematic
;
?
;
_space_group_IT_number 2
_symmetry_cell_setting triclinic
_symmetry_space_group_name_Hall '-P 1'
_symmetry_space_group_name_H-M 'P -1'
_atom_sites_solution_hydrogens geom
_atom_sites_solution_primary direct
_atom_sites_solution_secondary difmap
_audit_creation_method SHELXL-97
_cell_angle_alpha 87.9160(10)
_cell_angle_beta 74.5970(10)
_cell_angle_gamma 71.456(2)
_cell_formula_units_Z 1
_cell_length_a 11.3950(3)
_cell_length_b 11.4280(3)
_cell_length_c 12.2310(4)
_cell_measurement_reflns_used 27137
_cell_measurement_temperature 150(2)
_cell_measurement_theta_max 27.485
_cell_measurement_theta_min 2.910
_cell_volume 1453.79(7)
_computing_cell_refinement 'HKL Scalepack (Otwinski & Minor, 1997)'
_computing_data_collection 'Collect (Nonius BV, 1997-2000)'
_computing_data_reduction 'HKL Denzo & Scalepack (Otwinski & Minor 1997)'
_computing_molecular_graphics 'Ortep-3 for Windows (Farrugia, 1997)'
_computing_publication_material 'WinGX publication routines (Farrugia, 1999)'
_computing_structure_refinement 'SHELXL-97 (Sheldrick, 1997)'
_computing_structure_solution
;
SIR97- Altomare A., Burla M.C., Camalli M., Cascarano G.L., Giacovazzo C. ,
Guagliardi A., Moliterni A.G.G., Polidori G.,Spagna R.
(1999) J. Appl. Cryst. 32, 115-119.
;
_diffrn_ambient_temperature 150(2)
_diffrn_measured_fraction_theta_full 0.975
_diffrn_measured_fraction_theta_max 0.975
_diffrn_measurement_device_type 'Nonius Kappa CCD'
_diffrn_measurement_method '187 2.0 degree images'
_diffrn_radiation_monochromator graphite
_diffrn_radiation_source 'fine-focus sealed tube'
_diffrn_radiation_type MoK\a
_diffrn_radiation_wavelength 0.71073
_diffrn_reflns_av_R_equivalents 0.0566
_diffrn_reflns_av_sigmaI/netI 0.0498
_diffrn_reflns_limit_h_max 14
_diffrn_reflns_limit_h_min -14
_diffrn_reflns_limit_k_max 14
_diffrn_reflns_limit_k_min -14
_diffrn_reflns_limit_l_max 15
_diffrn_reflns_limit_l_min -15
_diffrn_reflns_number 21912
_diffrn_reflns_theta_full 27.48
_diffrn_reflns_theta_max 27.48
_diffrn_reflns_theta_min 6.93
_diffrn_standards_number 0
_exptl_absorpt_coefficient_mu 1.167
_exptl_absorpt_correction_T_max 0.8001
_exptl_absorpt_correction_T_min 0.6400
_exptl_absorpt_correction_type multi-scan
_exptl_absorpt_process_details
;
multi-scan from symmetry-related measurements
Sortav (Blessing 1995)
;
_exptl_crystal_colour colourless
_exptl_crystal_density_diffrn 1.548
_exptl_crystal_density_method 'not measured'
_exptl_crystal_description prism
_exptl_crystal_F_000 692
_exptl_crystal_size_max 0.42
_exptl_crystal_size_mid 0.20
_exptl_crystal_size_min 0.20
_refine_diff_density_max 0.754
_refine_diff_density_min -0.504
_refine_diff_density_rms 0.072
_refine_ls_extinction_method none
_refine_ls_goodness_of_fit_ref 1.053
_refine_ls_hydrogen_treatment constr
_refine_ls_matrix_type full
_refine_ls_number_parameters 352
_refine_ls_number_reflns 6486
_refine_ls_number_restraints 0
_refine_ls_restrained_S_all 1.053
_refine_ls_R_factor_all 0.0654
_refine_ls_R_factor_gt 0.0458
_refine_ls_shift/su_max 0.000
_refine_ls_shift/su_mean 0.000
_refine_ls_structure_factor_coef Fsqd
_refine_ls_weighting_details 'calc w=1/[\s^2^(Fo^2^)+(0.0395P)^2^+1.7617P] where P=(Fo^2^+2Fc^2^)/3'
_refine_ls_weighting_scheme calc
_refine_ls_wR_factor_gt 0.1052
_refine_ls_wR_factor_ref 0.1164
_reflns_number_gt 5132
_reflns_number_total 6486
_reflns_threshold_expression >2sigma(I)
_cod_data_source_file b501705j.txt
_cod_data_source_block pan38
_cod_original_sg_symbol_H-M P-1
_cod_database_code 7008334

loop_
_symmetry_equiv_pos_as_xyz
'x, y, z'
'-x, -y, -z'

loop_
_atom_site_label
_atom_site_type_symbol
_atom_site_fract_x
_atom_site_fract_y
_atom_site_fract_z
_atom_site_U_iso_or_equiv
_atom_site_adp_type
_atom_site_occupancy
_atom_site_symmetry_multiplicity
_atom_site_calc_flag
_atom_site_refinement_flags
_atom_site_disorder_assembly
_atom_site_disorder_group
Cu Cu 1.07692(3) -0.00919(3) -0.09776(3) 0.02541(10) Uani 1 1 d . . .
C1 C 0.8047(2) 0.0811(2) -0.0836(2) 0.0250(5) Uani 1 1 d . . .
H1A H 0.8033 0.1672 -0.0738 0.030 Uiso 1 1 calc R . .
H1B H 0.7350 0.0829 -0.1184 0.030 Uiso 1 1 calc R . .
N1 N 0.9307(2) 0.0079(2) -0.15987(18) 0.0238(4) Uani 1 1 d . . .
C11 C 0.9439(3) 0.0663(3) -0.2733(2) 0.0305(6) Uani 1 1 d . . .
H11A H 0.8914 0.0420 -0.3154 0.037 Uiso 1 1 calc R . .
H11B H 0.9115 0.1574 -0.2612 0.037 Uiso 1 1 calc R . .
C12 C 1.0817(3) 0.0263(2) -0.3419(2) 0.0272(5) Uani 1 1 d . . .
C13 C 1.1301(3) -0.0673(3) -0.4272(2) 0.0318(6) Uani 1 1 d . . .
H13 H 1.0748 -0.1069 -0.4442 0.038 Uiso 1 1 calc R . .
C14 C 1.2587(3) -0.1030(3) -0.4876(3) 0.0375(7) Uani 1 1 d . . .
H14 H 1.2909 -0.1663 -0.5464 0.045 Uiso 1 1 calc R . .
C15 C 1.3404(3) -0.0467(3) -0.4627(3) 0.0412(7) Uani 1 1 d . . .
H15 H 1.4287 -0.0728 -0.5033 0.049 Uiso 1 1 calc R . .
C16 C 1.2938(3) 0.0474(3) -0.3787(3) 0.0397(7) Uani 1 1 d . . .
H16 H 1.3498 0.0864 -0.3621 0.048 Uiso 1 1 calc R . .
C17 C 1.1652(3) 0.0842(3) -0.3191(2) 0.0318(6) Uani 1 1 d . . .
H17 H 1.1330 0.1494 -0.2622 0.038 Uiso 1 1 calc R . .
C2 C 0.9280(3) -0.1208(2) -0.1730(2) 0.0268(5) Uani 1 1 d . . .
H2A H 0.8564 -0.1201 -0.2047 0.032 Uiso 1 1 calc R . .
H2B H 1.0096 -0.1725 -0.2248 0.032 Uiso 1 1 calc R . .
N2 N 0.9103(2) -0.1692(2) -0.06035(19) 0.0262(5) Uani 1 1 d . . .
C21 C 0.9389(3) -0.3046(2) -0.0589(3) 0.0314(6) Uani 1 1 d . . .
H21A H 1.0149 -0.3452 -0.1223 0.038 Uiso 1 1 calc R . .
H21B H 0.8651 -0.3266 -0.0692 0.038 Uiso 1 1 calc R . .
C22 C 0.9649(3) -0.3496(2) 0.0518(2) 0.0282(6) Uani 1 1 d . . .
C23 C 1.0856(3) -0.3662(3) 0.0689(3) 0.0361(7) Uani 1 1 d . . .
H23 H 1.1511 -0.3502 0.0099 0.043 Uiso 1 1 calc R . .
C24 C 1.1102(3) -0.4057(3) 0.1714(3) 0.0436(8) Uani 1 1 d . . .
H24 H 1.1924 -0.4170 0.1824 0.052 Uiso 1 1 calc R . .
C25 C 1.0147(4) -0.4288(3) 0.2580(3) 0.0461(8) Uani 1 1 d . . .
H25 H 1.0318 -0.4563 0.3281 0.055 Uiso 1 1 calc R . .
C26 C 0.8952(3) -0.4119(3) 0.2424(3) 0.0407(7) Uani 1 1 d . . .
H26 H 0.8297 -0.4269 0.3021 0.049 Uiso 1 1 calc R . .
C27 C 0.8703(3) -0.3732(3) 0.1399(3) 0.0333(6) Uani 1 1 d . . .
H27 H 0.7879 -0.3625 0.1295 0.040 Uiso 1 1 calc R . .
C3 C 0.7830(3) -0.1018(2) 0.0101(2) 0.0259(5) Uani 1 1 d . . .
H3A H 0.7649 -0.1408 0.0836 0.031 Uiso 1 1 calc R . .
H3B H 0.7167 -0.1011 -0.0286 0.031 Uiso 1 1 calc R . .
N3 N 0.7827(2) 0.0263(2) 0.02849(19) 0.0232(4) Uani 1 1 d . . .
C31 C 0.6517(2) 0.1005(3) 0.0998(2) 0.0271(5) Uani 1 1 d . . .
H31A H 0.5878 0.1097 0.0561 0.033 Uiso 1 1 calc R . .
H31B H 0.6274 0.0558 0.1685 0.033 Uiso 1 1 calc R . .
C32 C 0.6489(2) 0.2264(3) 0.1346(2) 0.0267(5) Uani 1 1 d . . .
C33 C 0.7031(3) 0.2394(3) 0.2207(2) 0.0301(6) Uani 1 1 d . . .
H33 H 0.7440 0.1682 0.2558 0.036 Uiso 1 1 calc R . .
C34 C 0.6980(3) 0.3555(3) 0.2561(3) 0.0344(6) Uani 1 1 d . . .
H34 H 0.7353 0.3632 0.3152 0.041 Uiso 1 1 calc R . .
C35 C 0.6389(3) 0.4598(3) 0.2057(3) 0.0345(6) Uani 1 1 d . . .
H35 H 0.6357 0.5391 0.2299 0.041 Uiso 1 1 calc R . .
C36 C 0.5845(3) 0.4481(3) 0.1196(3) 0.0369(7) Uani 1 1 d . . .
H36 H 0.5434 0.5197 0.0851 0.044 Uiso 1 1 calc R . .
C37 C 0.5898(3) 0.3317(3) 0.0836(3) 0.0321(6) Uani 1 1 d . . .
H37 H 0.5531 0.3241 0.0240 0.038 Uiso 1 1 calc R . .
B B 0.4762(3) 0.8082(3) 0.2123(3) 0.0364(7) Uani 1 1 d . . .
F1 F 0.4152(3) 0.9341(2) 0.2187(3) 0.0706(7) Uani 1 1 d . . .
F2 F 0.5526(2) 0.7687(2) 0.10321(19) 0.0580(6) Uani 1 1 d . . .
F3 F 0.3841(2) 0.7501(2) 0.2382(2) 0.0558(5) Uani 1 1 d . . .
F4 F 0.5501(2) 0.7779(2) 0.2883(2) 0.0653(7) Uani 1 1 d . . .
C4 C 0.7191(3) -0.1942(3) -0.3573(3) 0.0460(8) Uani 1 1 d . . .
H4A H 0.6653 -0.2048 -0.4054 0.055 Uiso 1 1 calc R . .
H4B H 0.6984 -0.1046 -0.3412 0.055 Uiso 1 1 calc R . .
Cl1 Cl 0.68312(9) -0.26638(9) -0.22904(9) 0.0544(2) Uani 1 1 d . . .
Cl2 Cl 0.88158(10) -0.25675(10) -0.43082(9) 0.0611(3) Uani 1 1 d . . .
C5 C 0.3543(4) 0.5114(4) 0.4076(3) 0.0537(9) Uani 1 1 d . . .
H5A H 0.4074 0.5668 0.3980 0.064 Uiso 1 1 calc R . .
H5B H 0.3647 0.4758 0.3317 0.064 Uiso 1 1 calc R . .
Cl3 Cl 0.40821(9) 0.39146(9) 0.49486(9) 0.0539(2) Uani 1 1 d . . .
Cl4 Cl 0.19199(9) 0.59733(11) 0.46679(10) 0.0637(3) Uani 1 1 d . . .

loop_
_atom_site_aniso_label
_atom_site_aniso_U_11
_atom_site_aniso_U_22
_atom_site_aniso_U_33
_atom_site_aniso_U_23
_atom_site_aniso_U_13
_atom_site_aniso_U_12
Cu 0.02105(16) 0.02777(18) 0.02490(17) 0.00005(12) -0.00455(12) -0.00556(12)
C1 0.0205(12) 0.0237(12) 0.0268(13) 0.0007(10) -0.0051(10) -0.0025(10)
N1 0.0218(10) 0.0264(11) 0.0194(10) 0.0000(8) -0.0018(8) -0.0056(9)
C11 0.0308(14) 0.0329(14) 0.0248(14) 0.0056(11) -0.0081(11) -0.0058(12)
C12 0.0327(14) 0.0262(13) 0.0210(12) 0.0049(10) -0.0060(11) -0.0086(11)
C13 0.0354(15) 0.0336(15) 0.0250(14) 0.0017(11) -0.0052(11) -0.0114(12)
C14 0.0400(17) 0.0361(16) 0.0266(15) -0.0007(12) 0.0003(12) -0.0062(13)
C15 0.0334(16) 0.0462(18) 0.0359(17) 0.0044(14) 0.0022(13) -0.0115(14)
C16 0.0383(17) 0.0429(17) 0.0413(17) 0.0079(14) -0.0088(14) -0.0195(14)
C17 0.0401(16) 0.0275(14) 0.0275(14) 0.0032(11) -0.0073(12) -0.0120(12)
C2 0.0290(13) 0.0260(13) 0.0247(13) -0.0026(10) -0.0059(11) -0.0084(11)
N2 0.0283(11) 0.0212(10) 0.0252(11) -0.0020(9) -0.0026(9) -0.0062(9)
C21 0.0389(15) 0.0210(13) 0.0322(15) -0.0019(11) -0.0079(12) -0.0076(11)
C22 0.0304(14) 0.0173(11) 0.0329(15) -0.0023(10) -0.0039(11) -0.0055(10)
C23 0.0283(14) 0.0295(14) 0.0450(18) -0.0020(13) -0.0043(13) -0.0060(12)
C24 0.0419(18) 0.0357(16) 0.056(2) 0.0021(15) -0.0236(16) -0.0076(14)
C25 0.069(2) 0.0305(16) 0.0412(19) 0.0051(14) -0.0235(17) -0.0124(16)
C26 0.0512(19) 0.0308(15) 0.0354(17) 0.0013(13) -0.0021(14) -0.0146(14)
C27 0.0317(15) 0.0278(14) 0.0356(16) -0.0013(12) -0.0021(12) -0.0085(12)
C3 0.0237(12) 0.0239(13) 0.0279(13) -0.0006(10) -0.0025(10) -0.0079(10)
N3 0.0196(10) 0.0213(10) 0.0241(11) -0.0010(8) -0.0018(8) -0.0035(8)
C31 0.0168(12) 0.0272(13) 0.0320(14) -0.0011(11) -0.0008(10) -0.0041(10)
C32 0.0198(12) 0.0273(13) 0.0275(13) -0.0021(10) -0.0001(10) -0.0048(10)
C33 0.0267(13) 0.0284(14) 0.0286(14) -0.0008(11) -0.0030(11) -0.0031(11)
C34 0.0319(15) 0.0363(15) 0.0324(15) -0.0056(12) -0.0054(12) -0.0089(12)
C35 0.0309(14) 0.0265(14) 0.0406(17) -0.0045(12) -0.0012(12) -0.0080(12)
C36 0.0363(16) 0.0272(14) 0.0418(17) 0.0035(12) -0.0092(13) -0.0043(12)
C37 0.0278(14) 0.0311(14) 0.0343(15) 0.0014(12) -0.0087(12) -0.0049(11)
B 0.0335(17) 0.0328(17) 0.0400(19) -0.0044(14) -0.0111(14) -0.0049(14)
F1 0.0793(17) 0.0305(11) 0.103(2) -0.0078(11) -0.0444(16) -0.0009(11)
F2 0.0550(13) 0.0727(15) 0.0448(12) -0.0064(11) -0.0027(10) -0.0260(12)
F3 0.0469(12) 0.0569(13) 0.0625(14) 0.0054(11) -0.0077(10) -0.0211(10)
F4 0.0597(14) 0.0681(15) 0.0645(15) -0.0176(12) -0.0364(12) 0.0031(11)
C4 0.0430(18) 0.0416(18) 0.055(2) 0.0047(16) -0.0188(16) -0.0116(15)
Cl1 0.0417(5) 0.0578(5) 0.0594(6) 0.0079(4) -0.0022(4) -0.0201(4)
Cl2 0.0543(6) 0.0677(6) 0.0486(5) 0.0001(5) 0.0030(4) -0.0156(5)
C5 0.0421(19) 0.065(2) 0.048(2) -0.0025(18) -0.0043(16) -0.0156(18)
Cl3 0.0498(5) 0.0549(5) 0.0552(5) -0.0038(4) -0.0098(4) -0.0172(4)
Cl4 0.0401(5) 0.0772(7) 0.0696(7) -0.0100(5) -0.0150(5) -0.0111(5)

loop_
_atom_type_symbol
_atom_type_description
_atom_type_scat_dispersion_real
_atom_type_scat_dispersion_imag
_atom_type_scat_source
C C 0.0033 0.0016 'International Tables Vol C Tables 4.2.6.8 and 6.1.1.4'
H H 0.0000 0.0000 'International Tables Vol C Tables 4.2.6.8 and 6.1.1.4'
N N 0.0061 0.0033 'International Tables Vol C Tables 4.2.6.8 and 6.1.1.4'
Cu Cu 0.3201 1.2651 'International Tables Vol C Tables 4.2.6.8 and 6.1.1.4'
Cl Cl 0.1484 0.1585 'International Tables Vol C Tables 4.2.6.8 and 6.1.1.4'
F F 0.0171 0.0103 'International Tables Vol C Tables 4.2.6.8 and 6.1.1.4'
B B 0.0013 0.0007 'International Tables Vol C Tables 4.2.6.8 and 6.1.1.4'

loop_
_geom_angle_atom_site_label_1
_geom_angle_atom_site_label_2
_geom_angle_atom_site_label_3
_geom_angle
_geom_angle_site_symmetry_1
_geom_angle_site_symmetry_3
_geom_angle_publ_flag
N3 Cu N1 177.22(9) 2_755 . ?
N3 Cu Cu 89.91(7) 2_755 2_755 ?
N1 Cu Cu 87.32(6) . 2_755 ?
N3 Cu N2 125.74(8) 2_755 . ?
N1 Cu N2 52.57(8) . . ?
Cu Cu N2 63.53(5) 2_755 . ?
N3 C1 N1 110.5(2) . . ?
N3 C1 H1A 109.6 . . ?
N1 C1 H1A 109.6 . . ?
N3 C1 H1B 109.6 . . ?
N1 C1 H1B 109.6 . . ?
H1A C1 H1B 108.1 . . ?
C1 N1 C2 107.6(2) . . ?
C1 N1 C11 107.3(2) . . ?
C2 N1 C11 109.8(2) . . ?
C1 N1 Cu 113.73(16) . . ?
C2 N1 Cu 105.43(16) . . ?
C11 N1 Cu 112.72(16) . . ?
C12 C11 N1 110.6(2) . . ?
C12 C11 H11A 109.5 . . ?
N1 C11 H11A 109.5 . . ?
C12 C11 H11B 109.5 . . ?
N1 C11 H11B 109.5 . . ?
H11A C11 H11B 108.1 . . ?
C13 C12 C17 118.8(3) . . ?
C13 C12 C11 122.0(3) . . ?
C17 C12 C11 119.2(3) . . ?
C14 C13 C12 120.3(3) . . ?
C14 C13 H13 119.9 . . ?
C12 C13 H13 119.9 . . ?
C15 C14 C13 120.3(3) . . ?
C15 C14 H14 119.9 . . ?
C13 C14 H14 119.9 . . ?
C14 C15 C16 120.3(3) . . ?
C14 C15 H15 119.8 . . ?
C16 C15 H15 119.8 . . ?
C17 C16 C15 119.5(3) . . ?
C17 C16 H16 120.2 . . ?
C15 C16 H16 120.2 . . ?
C16 C17 C12 120.8(3) . . ?
C16 C17 H17 119.6 . . ?
C12 C17 H17 119.6 . . ?
N2 C2 N1 106.7(2) . . ?
N2 C2 H2A 110.4 . . ?
N1 C2 H2A 110.4 . . ?
N2 C2 H2B 110.4 . . ?
N1 C2 H2B 110.4 . . ?
H2A C2 H2B 108.6 . . ?
C2 N2 C3 109.4(2) . . ?
C2 N2 C21 114.7(2) . . ?
C3 N2 C21 112.9(2) . . ?
C2 N2 Cu 108.71(15) . 2_755 ?
C3 N2 Cu 68.95(13) . 2_755 ?
C21 N2 Cu 131.71(17) . 2_755 ?
C2 N2 Cu 67.47(13) . . ?
C3 N2 Cu 109.78(15) . . ?
C21 N2 Cu 132.51(17) . . ?
Cu N2 Cu 50.85(4) 2_755 . ?
N2 C21 C22 110.1(2) . . ?
N2 C21 H21A 109.6 . . ?
C22 C21 H21A 109.6 . . ?
N2 C21 H21B 109.6 . . ?
C22 C21 H21B 109.6 . . ?
H21A C21 H21B 108.2 . . ?
C27 C22 C23 118.7(3) . . ?
C27 C22 C21 121.5(3) . . ?
C23 C22 C21 119.8(3) . . ?
C24 C23 C22 120.4(3) . . ?
C24 C23 H23 119.8 . . ?
C22 C23 H23 119.8 . . ?
C23 C24 C25 120.0(3) . . ?
C23 C24 H24 120.0 . . ?
C25 C24 H24 120.0 . . ?
C26 C25 C24 120.0(3) . . ?
C26 C25 H25 120.0 . . ?
C24 C25 H25 120.0 . . ?
C25 C26 C27 120.2(3) . . ?
C25 C26 H26 119.9 . . ?
C27 C26 H26 119.9 . . ?
C26 C27 C22 120.7(3) . . ?
C26 C27 H27 119.7 . . ?
C22 C27 H27 119.7 . . ?
N2 C3 N3 106.5(2) . . ?
N2 C3 H3A 110.4 . . ?
N3 C3 H3A 110.4 . . ?
N2 C3 H3B 110.4 . . ?
N3 C3 H3B 110.4 . . ?
H3A C3 H3B 108.6 . . ?
C1 N3 C3 107.8(2) . . ?
C1 N3 C31 108.0(2) . . ?
C3 N3 C31 108.48(19) . . ?
C1 N3 Cu 111.85(16) . 2_755 ?
C3 N3 Cu 105.62(16) . 2_755 ?
C31 N3 Cu 114.84(17) . 2_755 ?
C32 C31 N3 111.5(2) . . ?
C32 C31 H31A 109.3 . . ?
N3 C31 H31A 109.3 . . ?
C32 C31 H31B 109.3 . . ?
N3 C31 H31B 109.3 . . ?
H31A C31 H31B 108.0 . . ?
C33 C32 C37 119.0(3) . . ?
C33 C32 C31 120.0(3) . . ?
C37 C32 C31 121.1(3) . . ?
C32 C33 C34 120.6(3) . . ?
C32 C33 H33 119.7 . . ?
C34 C33 H33 119.7 . . ?
C35 C34 C33 120.3(3) . . ?
C35 C34 H34 119.9 . . ?
C33 C34 H34 119.9 . . ?
C34 C35 C36 119.7(3) . . ?
C34 C35 H35 120.2 . . ?
C36 C35 H35 120.2 . . ?
C35 C36 C37 120.2(3) . . ?
C35 C36 H36 119.9 . . ?
C37 C36 H36 119.9 . . ?
C36 C37 C32 120.2(3) . . ?
C36 C37 H37 119.9 . . ?
C32 C37 H37 119.9 . . ?
F3 B F4 109.6(3) . . ?
F3 B F1 108.4(3) . . ?
F4 B F1 110.2(3) . . ?
F3 B F2 108.3(3) . . ?
F4 B F2 109.9(3) . . ?
F1 B F2 110.5(3) . . ?
Cl2 C4 Cl1 111.3(2) . . ?
Cl2 C4 H4A 109.4 . . ?
Cl1 C4 H4A 109.4 . . ?
Cl2 C4 H4B 109.4 . . ?
Cl1 C4 H4B 109.4 . . ?
H4A C4 H4B 108.0 . . ?
Cl4 C5 Cl3 111.1(2) . . ?
Cl4 C5 H5A 109.4 . . ?
Cl3 C5 H5A 109.4 . . ?
Cl4 C5 H5B 109.4 . . ?
Cl3 C5 H5B 109.4 . . ?
H5A C5 H5B 108.0 . . ?

loop_
_geom_bond_atom_site_label_1
_geom_bond_atom_site_label_2
_geom_bond_distance
_geom_bond_site_symmetry_2
_geom_bond_publ_flag
Cu N3 1.955(2) 2_755 ?
Cu N1 1.961(2) . ?
Cu Cu 2.5320(7) 2_755 ?
Cu N2 2.974(2) . ?
C1 N3 1.480(3) . ?
C1 N1 1.487(3) . ?
C1 H1A 0.9900 . ?
C1 H1B 0.9900 . ?
N1 C2 1.495(3) . ?
N1 C11 1.510(3) . ?
C11 C12 1.500(4) . ?
C11 H11A 0.9900 . ?
C11 H11B 0.9900 . ?
C12 C13 1.393(4) . ?
C12 C17 1.404(4) . ?
C13 C14 1.389(4) . ?
C13 H13 0.9500 . ?
C14 C15 1.385(5) . ?
C14 H14 0.9500 . ?
C15 C16 1.386(5) . ?
C15 H15 0.9500 . ?
C16 C17 1.386(4) . ?
C16 H16 0.9500 . ?
C17 H17 0.9500 . ?
C2 N2 1.453(3) . ?
C2 H2A 0.9900 . ?
C2 H2B 0.9900 . ?
N2 C3 1.454(3) . ?
N2 C21 1.477(3) . ?
N2 Cu 2.923(2) 2_755 ?
C21 C22 1.500(4) . ?
C21 H21A 0.9900 . ?
C21 H21B 0.9900 . ?
C22 C27 1.393(4) . ?
C22 C23 1.398(4) . ?
C23 C24 1.385(5) . ?
C23 H23 0.9500 . ?
C24 C25 1.387(5) . ?
C24 H24 0.9500 . ?
C25 C26 1.377(5) . ?
C25 H25 0.9500 . ?
C26 C27 1.384(5) . ?
C26 H26 0.9500 . ?
C27 H27 0.9500 . ?
C3 N3 1.488(3) . ?
C3 H3A 0.9900 . ?
C3 H3B 0.9900 . ?
N3 C31 1.506(3) . ?
N3 Cu 1.955(2) 2_755 ?
C31 C32 1.503(4) . ?
C31 H31A 0.9900 . ?
C31 H31B 0.9900 . ?
C32 C33 1.389(4) . ?
C32 C37 1.395(4) . ?
C33 C34 1.389(4) . ?
C33 H33 0.9500 . ?
C34 C35 1.382(4) . ?
C34 H34 0.9500 . ?
C35 C36 1.386(5) . ?
C35 H35 0.9500 . ?
C36 C37 1.394(4) . ?
C36 H36 0.9500 . ?
C37 H37 0.9500 . ?
B F3 1.377(4) . ?
B F4 1.378(4) . ?
B F1 1.379(4) . ?
B F2 1.385(4) . ?
C4 Cl2 1.751(4) . ?
C4 Cl1 1.758(4) . ?
C4 H4A 0.9900 . ?
C4 H4B 0.9900 . ?
C5 Cl4 1.759(4) . ?
C5 Cl3 1.761(4) . ?
C5 H5A 0.9900 . ?
C5 H5B 0.9900 . ?
